data_7212417
loop_
_publ_author_name
'Pogozhev, Dmitry'
'Baudron, St\'ephane A.'
'Hosseini, Mir Wais'

_publ_section_title
;
 Combination of hydrogen and coordination bonding for the construction of
 one-dimensional networks based on a 7-azaindole appended dipyrrin
;
_journal_issue 7
_journal_name_full CrystEngComm
_journal_page_first 2238
_journal_paper_doi 10.1039/b927348d
_journal_volume 12
_journal_year 2010
_chemical_formula_moiety 'C44 H30 N8 Zn, 3(C6 H6)'
_chemical_formula_sum 'C62 H48 N8 Zn'
_chemical_formula_weight 970.45
_chemical_name_systematic
;
?
;
_space_group_IT_number 2
_symmetry_cell_setting triclinic
_symmetry_space_group_name_Hall '-P 1'
_symmetry_space_group_name_H-M 'P -1'
_atom_sites_solution_hydrogens geom
_atom_sites_solution_primary direct
_atom_sites_solution_secondary difmap
_audit_creation_method SHELXL-97
_cell_angle_alpha 100.0140(10)
_cell_angle_beta 92.7050(10)
_cell_angle_gamma 117.2820(10)
_cell_formula_units_Z 2
_cell_length_a 13.7544(3)
_cell_length_b 14.2777(3)
_cell_length_c 14.5027(6)
_cell_measurement_reflns_used 9936
_cell_measurement_temperature 173(2)
_cell_measurement_theta_max 27.48
_cell_measurement_theta_min 2.31
_cell_volume 2466.34(13)
_computing_cell_refinement 'Bruker SAINT'
_computing_data_collection 'Bruker APEX2'
_computing_data_reduction 'Bruker SAINT'
_computing_molecular_graphics 'Bruker SHELXTL'
_computing_publication_material 'Bruker SHELXTL'
_computing_structure_refinement 'SHELXL-97 (Sheldrick, 2008)'
_computing_structure_solution 'SHELXS-97 (Sheldrick, 2008)'
_diffrn_ambient_temperature 173(2)
_diffrn_measured_fraction_theta_full 0.974
_diffrn_measured_fraction_theta_max 0.974
_diffrn_measurement_device_type 'Bruker APEX-II CCD'
_diffrn_measurement_method '\f and \w scans'
_diffrn_radiation_monochromator graphite
_diffrn_radiation_source 'fine-focus sealed tube'
_diffrn_radiation_type MoK\a
_diffrn_radiation_wavelength 0.71073
_diffrn_reflns_av_R_equivalents 0.0256
_diffrn_reflns_av_sigmaI/netI 0.0350
_diffrn_reflns_limit_h_max 17
_diffrn_reflns_limit_h_min -17
_diffrn_reflns_limit_k_max 17
_diffrn_reflns_limit_k_min -18
_diffrn_reflns_limit_l_max 18
_diffrn_reflns_limit_l_min -18
_diffrn_reflns_number 27798
_diffrn_reflns_theta_full 27.50
_diffrn_reflns_theta_max 27.50
_diffrn_reflns_theta_min 1.68
_exptl_absorpt_coefficient_mu 0.548
_exptl_absorpt_correction_T_max 0.9422
_exptl_absorpt_correction_T_min 0.9371
_exptl_absorpt_correction_type multi-scan
_exptl_absorpt_process_details sadabs
_exptl_crystal_colour orange
_exptl_crystal_density_diffrn 1.307
_exptl_crystal_density_meas ?
_exptl_crystal_density_method 'not measured'
_exptl_crystal_description prism
_exptl_crystal_F_000 1012
_exptl_crystal_size_max 0.12
_exptl_crystal_size_mid 0.12
_exptl_crystal_size_min 0.11
_refine_diff_density_max 0.365
_refine_diff_density_min -0.316
_refine_diff_density_rms 0.047
_refine_ls_extinction_method none
_refine_ls_goodness_of_fit_ref 1.023
_refine_ls_hydrogen_treatment constr
_refine_ls_matrix_type full
_refine_ls_number_parameters 640
_refine_ls_number_reflns 11038
_refine_ls_number_restraints 0
_refine_ls_restrained_S_all 1.023
_refine_ls_R_factor_all 0.0464
_refine_ls_R_factor_gt 0.0363
_refine_ls_shift/su_max 0.001
_refine_ls_shift/su_mean 0.000
_refine_ls_structure_factor_coef Fsqd
_refine_ls_weighting_details 'calc w=1/[\s^2^(Fo^2^)+(0.0356P)^2^+1.1985P] where P=(Fo^2^+2Fc^2^)/3'
_refine_ls_weighting_scheme calc
_refine_ls_wR_factor_gt 0.0849
_refine_ls_wR_factor_ref 0.0906
_reflns_number_gt 9298
_reflns_number_total 11038
_reflns_threshold_expression >2sigma(I)
_cod_data_source_file b927348d.txt
_cod_data_source_block compound7
_cod_depositor_comments
;
The following automatic conversions were performed:

'_symmetry_cell_setting' value 'Triclinic' changed to 'triclinic'
according to /home/saulius/struct/CIF-dictionaries/cif_core.dic
dictionary named 'cif_core.dic' version 2.4.2 from 2011-04-26.

Automatic conversion script
Id: cif_fix_values 1891 2012-01-12 08:04:46Z andrius 

The following automatic conversions were performed:

'_exptl_crystal_density_meas' value 'not measured' was changed to '?'
- the value is perceived as not measured.

Automatic conversion script
Id: cif_fix_values 3008 2015-01-20 13:52:24Z robertas 
;
_cod_original_sg_symbol_H-M 'P-1 '
_cod_database_code 7212417

loop_
_symmetry_equiv_pos_as_xyz
'x, y, z'
'-x, -y, -z'

loop_
_atom_site_label
_atom_site_type_symbol
_atom_site_fract_x
_atom_site_fract_y
_atom_site_fract_z
_atom_site_U_iso_or_equiv
_atom_site_adp_type
_atom_site_occupancy
_atom_site_symmetry_multiplicity
_atom_site_calc_flag
_atom_site_refinement_flags
C1 C 0.09684(15) 0.54076(14) 0.61195(14) 0.0339(4) Uani 1 1 d .
H1 H 0.0376 0.4714 0.5929 0.041 Uiso 1 1 calc R
C2 C 0.09495(16) 0.62414(15) 0.67807(14) 0.0365(4) Uani 1 1 d .
H2 H 0.0363 0.6204 0.7095 0.044 Uiso 1 1 calc R
C3 C 0.19707(14) 0.71218(13) 0.68695(12) 0.0279(4) Uani 1 1 d .
H3 H 0.2209 0.7799 0.7260 0.034 Uiso 1 1 calc R
C4 C 0.25985(13) 0.68116(12) 0.62570(11) 0.0220(3) Uani 1 1 d .
C5 C 0.36958(13) 0.74468(12) 0.61390(11) 0.0218(3) Uani 1 1 d .
C6 C 0.43298(14) 0.71237(12) 0.55673(12) 0.0263(4) Uani 1 1 d .
C7 C 0.54157(15) 0.77803(15) 0.54014(15) 0.0407(5) Uani 1 1 d .
H7 H 0.5853 0.8513 0.5665 0.049 Uiso 1 1 calc R
C8 C 0.57086(17) 0.71476(17) 0.47847(18) 0.0519(6) Uani 1 1 d .
H8 H 0.6376 0.7361 0.4547 0.062 Uiso 1 1 calc R
C9 C 0.47955(16) 0.61092(16) 0.45832(15) 0.0415(5) Uani 1 1 d .
H9 H 0.4771 0.5514 0.4179 0.050 Uiso 1 1 calc R
C10 C 0.42450(13) 0.86029(12) 0.66729(12) 0.0234(3) Uani 1 1 d .
C11 C 0.39256(16) 0.93145(14) 0.63988(13) 0.0337(4) Uani 1 1 d .
H11 H 0.3371 0.9069 0.5888 0.040 Uiso 1 1 calc R
C12 C 0.44230(15) 1.03906(13) 0.68768(13) 0.0323(4) Uani 1 1 d .
H12 H 0.4212 1.0861 0.6670 0.039 Uiso 1 1 calc R
C13 C 0.52338(13) 1.07747(12) 0.76617(11) 0.0227(3) Uani 1 1 d .
C14 C 0.55430(14) 1.00512(12) 0.79381(12) 0.0246(3) Uani 1 1 d .
H14 H 0.6077 1.0288 0.8464 0.029 Uiso 1 1 calc R
C15 C 0.50691(14) 0.89820(12) 0.74430(12) 0.0247(3) Uani 1 1 d .
H15 H 0.5304 0.8518 0.7628 0.030 Uiso 1 1 calc R
C16 C 0.67942(14) 1.24876(12) 0.86825(12) 0.0254(4) Uani 1 1 d .
H16 H 0.7283 1.2212 0.8751 0.031 Uiso 1 1 calc R
C17 C 0.57559(13) 1.19130(12) 0.81778(11) 0.0227(3) Uani 1 1 d .
C18 C 0.52934(13) 1.26456(12) 0.82584(11) 0.0227(3) Uani 1 1 d .
C19 C 0.42989(15) 1.26104(14) 0.79574(13) 0.0297(4) Uani 1 1 d .
H19 H 0.3724 1.1987 0.7577 0.036 Uiso 1 1 calc R
C20 C 0.41921(16) 1.35310(14) 0.82413(14) 0.0339(4) Uani 1 1 d .
H20 H 0.3537 1.3530 0.8049 0.041 Uiso 1 1 calc R
C21 C 0.50562(16) 1.44569(14) 0.88115(13) 0.0319(4) Uani 1 1 d .
H21 H 0.4953 1.5059 0.8988 0.038 Uiso 1 1 calc R
C22 C 0.61154(13) 1.36408(12) 0.88350(11) 0.0232(3) Uani 1 1 d .
C23 C 0.20085(14) 0.48250(13) 0.28493(12) 0.0283(4) Uani 1 1 d .
H23 H 0.2332 0.5573 0.2944 0.034 Uiso 1 1 calc R
C24 C 0.15589(15) 0.41123(14) 0.19583(13) 0.0297(4) Uani 1 1 d .
H24 H 0.1522 0.4295 0.1378 0.036 Uiso 1 1 calc R
C25 C 0.11858(14) 0.30937(13) 0.21184(12) 0.0264(4) Uani 1 1 d .
H25 H 0.0849 0.2450 0.1663 0.032 Uiso 1 1 calc R
C26 C 0.14079(13) 0.32003(12) 0.31065(11) 0.0220(3) Uani 1 1 d .
C27 C 0.12266(13) 0.23749(12) 0.35883(11) 0.0207(3) Uani 1 1 d .
C28 C 0.14931(13) 0.24800(12) 0.45581(12) 0.0219(3) Uani 1 1 d .
C29 C 0.12409(13) 0.16321(13) 0.50462(12) 0.0248(3) Uani 1 1 d .
H29 H 0.0918 0.0898 0.4772 0.030 Uiso 1 1 calc R
C30 C 0.15602(15) 0.20912(14) 0.59933(13) 0.0307(4) Uani 1 1 d .
H30 H 0.1495 0.1735 0.6484 0.037 Uiso 1 1 calc R
C31 C 0.20063(15) 0.32121(14) 0.60726(12) 0.0297(4) Uani 1 1 d .
H31 H 0.2283 0.3720 0.6644 0.036 Uiso 1 1 calc R
C32 C 0.06743(13) 0.12456(12) 0.29940(11) 0.0224(3) Uani 1 1 d .
C33 C -0.04402(14) 0.07302(13) 0.26252(13) 0.0277(4) Uani 1 1 d .
H33 H -0.0846 0.1102 0.2718 0.033 Uiso 1 1 calc R
C34 C -0.09554(14) -0.03351(13) 0.21191(12) 0.0277(4) Uani 1 1 d .
H34 H -0.1706 -0.0672 0.1888 0.033 Uiso 1 1 calc R
C35 C -0.03628(13) -0.09068(12) 0.19521(11) 0.0232(3) Uani 1 1 d .
C36 C 0.07635(14) -0.03711(13) 0.22990(12) 0.0279(4) Uani 1 1 d .
H36 H 0.1180 -0.0728 0.2180 0.033 Uiso 1 1 calc R
C37 C 0.12717(14) 0.06864(13) 0.28197(13) 0.0275(4) Uani 1 1 d .
H37 H 0.2021 0.1025 0.3055 0.033 Uiso 1 1 calc R
C38 C -0.18250(15) -0.25324(13) 0.07436(12) 0.0286(4) Uani 1 1 d .
H38 H -0.2218 -0.2196 0.0557 0.034 Uiso 1 1 calc R
C39 C -0.09094(14) -0.20424(12) 0.14203(11) 0.0240(3) Uani 1 1 d .
C40 C -0.05777(14) -0.28546(12) 0.14874(12) 0.0250(3) Uani 1 1 d .
C41 C 0.02244(16) -0.29378(14) 0.20360(14) 0.0344(4) Uani 1 1 d .
H41 H 0.0724 -0.2361 0.2511 0.041 Uiso 1 1 calc R
C42 C 0.02541(17) -0.39070(15) 0.18507(15) 0.0414(5) Uani 1 1 d .
H42 H 0.0782 -0.3988 0.2204 0.050 Uiso 1 1 calc R
C43 C -0.05025(17) -0.47611(14) 0.11377(15) 0.0393(5) Uani 1 1 d .
H43 H -0.0439 -0.5391 0.1019 0.047 Uiso 1 1 calc R
C44 C -0.13330(14) -0.37985(12) 0.08111(12) 0.0254(4) Uani 1 1 d .
C62 C 0.2320(2) 0.9857(2) 0.99217(19) 0.0633(7) Uani 1 1 d .
H62 H 0.2366 1.0530 1.0141 0.076 Uiso 1 1 calc R
N1 N 0.19383(11) 0.57297(10) 0.57970(10) 0.0249(3) Uani 1 1 d .
N2 N 0.39681(12) 0.60787(11) 0.50422(10) 0.0282(3) Uani 1 1 d .
N3 N 0.70206(11) 1.35284(10) 0.90759(10) 0.0264(3) Uani 1 1 d .
H3A H 0.7629 1.4023 0.9415 0.032 Uiso 1 1 calc R
N4 N 0.60273(12) 1.45354(11) 0.91215(10) 0.0277(3) Uani 1 1 d .
N5 N 0.19154(11) 0.42982(10) 0.35412(10) 0.0235(3) Uani 1 1 d .
N6 N 0.19834(11) 0.34580(10) 0.52285(10) 0.0244(3) Uani 1 1 d .
N7 N -0.20846(12) -0.35874(11) 0.03774(10) 0.0291(3) Uani 1 1 d .
H7A H -0.2630 -0.4037 -0.0053 0.035 Uiso 1 1 calc R
N8 N -0.13111(13) -0.47396(11) 0.06135(11) 0.0323(3) Uani 1 1 d .
Zn1 Zn 0.244834(16) 0.488707(14) 0.491631(13) 0.02386(6) Uani 1 1 d .
C45 C 0.17735(16) 0.73430(15) 0.42882(13) 0.0356(4) Uani 1 1 d .
H45 H 0.1610 0.6625 0.4230 0.043 Uiso 1 1 calc R
C46 C 0.26385(17) 0.80209(16) 0.38851(14) 0.0408(5) Uani 1 1 d .
H46 H 0.3065 0.7763 0.3561 0.049 Uiso 1 1 calc R
C47 C 0.28706(18) 0.90843(17) 0.39639(15) 0.0456(5) Uani 1 1 d .
H47 H 0.3446 0.9539 0.3683 0.055 Uiso 1 1 calc R
C48 C 0.22521(17) 0.94704(16) 0.44561(16) 0.0409(5) Uani 1 1 d .
H48 H 0.2412 1.0187 0.4512 0.049 Uiso 1 1 calc R
C49 C 0.13960(16) 0.87961(17) 0.48660(16) 0.0425(5) Uani 1 1 d .
H49 H 0.0981 0.9059 0.5203 0.051 Uiso 1 1 calc R
C50 C 0.11523(16) 0.77303(16) 0.47771(15) 0.0408(5) Uani 1 1 d .
H50 H 0.0567 0.7273 0.5048 0.049 Uiso 1 1 calc R
C57 C 0.1365(2) 0.8926(2) 0.99493(17) 0.0559(6) Uani 1 1 d .
H57 H 0.0766 0.8971 1.0184 0.067 Uiso 1 1 calc R
C58 C 0.13079(19) 0.79368(19) 0.96286(16) 0.0496(5) Uani 1 1 d .
H58 H 0.0669 0.7309 0.9647 0.060 Uiso 1 1 calc R
C59 C 0.2191(2) 0.78734(19) 0.92814(16) 0.0499(5) Uani 1 1 d .
H59 H 0.2149 0.7202 0.9066 0.060 Uiso 1 1 calc R
C60 C 0.3133(2) 0.87936(19) 0.92507(16) 0.0528(6) Uani 1 1 d .
H60 H 0.3728 0.8744 0.9013 0.063 Uiso 1 1 calc R
C61 C 0.3204(2) 0.9785(2) 0.95683(18) 0.0602(7) Uani 1 1 d .
H61 H 0.3845 1.0409 0.9546 0.072 Uiso 1 1 calc R
C51 C 0.4452(2) 0.27339(17) 0.08443(16) 0.0460(5) Uani 1 1 d .
H51 H 0.4154 0.2326 0.0231 0.055 Uiso 1 1 calc R
C52 C 0.5578(2) 0.32424(17) 0.11257(16) 0.0448(5) Uani 1 1 d .
H52 H 0.6039 0.3169 0.0703 0.054 Uiso 1 1 calc R
C53 C 0.60230(19) 0.38599(18) 0.20299(17) 0.0459(5) Uani 1 1 d .
H53 H 0.6783 0.4203 0.2218 0.055 Uiso 1 1 calc R
C54 C 0.5335(2) 0.39654(17) 0.26535(15) 0.0456(5) Uani 1 1 d .
H54 H 0.5633 0.4387 0.3262 0.055 Uiso 1 1 calc R
C55 C 0.42141(19) 0.34521(18) 0.23803(16) 0.0462(5) Uani 1 1 d .
H55 H 0.3753 0.3521 0.2805 0.055 Uiso 1 1 calc R
C56 C 0.37697(19) 0.28335(17) 0.14771(17) 0.0474(5) Uani 1 1 d .
H56 H 0.3008 0.2482 0.1294 0.057 Uiso 1 1 calc R

loop_
_atom_site_aniso_label
_atom_site_aniso_U_11
_atom_site_aniso_U_22
_atom_site_aniso_U_33
_atom_site_aniso_U_23
_atom_site_aniso_U_13
_atom_site_aniso_U_12
C1 0.0257(9) 0.0235(8) 0.0407(11) 0.0017(8) 0.0079(8) 0.0034(7)
C2 0.0317(10) 0.0335(10) 0.0408(11) 0.0034(8) 0.0142(8) 0.0133(8)
C3 0.0327(9) 0.0225(8) 0.0261(9) -0.0016(7) 0.0033(7) 0.0135(7)
C4 0.0251(8) 0.0153(7) 0.0210(8) -0.0011(6) -0.0004(6) 0.0078(6)
C5 0.0235(8) 0.0144(7) 0.0226(8) -0.0013(6) -0.0029(6) 0.0073(6)
C6 0.0230(8) 0.0151(7) 0.0311(9) -0.0036(6) -0.0003(7) 0.0043(6)
C7 0.0265(10) 0.0240(9) 0.0545(13) -0.0055(9) 0.0079(9) 0.0025(7)
C8 0.0285(10) 0.0392(11) 0.0700(16) -0.0086(11) 0.0193(10) 0.0070(9)
C9 0.0344(11) 0.0310(10) 0.0501(13) -0.0088(9) 0.0115(9) 0.0137(8)
C10 0.0238(8) 0.0145(7) 0.0256(9) -0.0018(6) 0.0011(7) 0.0063(6)
C11 0.0364(10) 0.0217(8) 0.0340(10) -0.0088(7) -0.0158(8) 0.0135(8)
C12 0.0379(10) 0.0199(8) 0.0351(10) -0.0044(7) -0.0109(8) 0.0154(8)
C13 0.0227(8) 0.0157(7) 0.0233(8) -0.0018(6) 0.0002(6) 0.0062(6)
C14 0.0255(8) 0.0184(7) 0.0217(8) -0.0009(6) -0.0037(7) 0.0062(6)
C15 0.0277(9) 0.0171(7) 0.0260(9) 0.0025(6) -0.0008(7) 0.0091(7)
C16 0.0265(9) 0.0170(7) 0.0275(9) -0.0028(6) -0.0013(7) 0.0091(7)
C17 0.0245(8) 0.0153(7) 0.0215(8) -0.0024(6) -0.0002(6) 0.0063(6)
C18 0.0256(8) 0.0164(7) 0.0211(8) 0.0003(6) 0.0012(6) 0.0073(6)
C19 0.0276(9) 0.0219(8) 0.0314(10) -0.0026(7) -0.0037(7) 0.0086(7)
C20 0.0340(10) 0.0304(9) 0.0374(11) 0.0014(8) -0.0027(8) 0.0183(8)
C21 0.0417(11) 0.0227(8) 0.0321(10) 0.0002(7) 0.0006(8) 0.0185(8)
C22 0.0263(8) 0.0161(7) 0.0210(8) -0.0003(6) 0.0002(6) 0.0067(6)
C23 0.0318(9) 0.0173(7) 0.0321(10) 0.0049(7) 0.0057(7) 0.0086(7)
C24 0.0365(10) 0.0278(9) 0.0251(9) 0.0077(7) 0.0065(7) 0.0145(8)
C25 0.0298(9) 0.0226(8) 0.0221(8) -0.0021(7) 0.0023(7) 0.0111(7)
C26 0.0221(8) 0.0153(7) 0.0248(8) -0.0014(6) 0.0016(6) 0.0077(6)
C27 0.0180(7) 0.0145(7) 0.0256(8) -0.0011(6) 0.0013(6) 0.0063(6)
C28 0.0202(8) 0.0153(7) 0.0260(9) 0.0003(6) 0.0016(6) 0.0065(6)
C29 0.0223(8) 0.0192(7) 0.0307(9) 0.0055(7) 0.0035(7) 0.0082(6)
C30 0.0324(10) 0.0311(9) 0.0297(10) 0.0113(8) 0.0058(8) 0.0142(8)
C31 0.0337(10) 0.0280(9) 0.0224(9) 0.0000(7) 0.0012(7) 0.0126(8)
C32 0.0254(8) 0.0143(7) 0.0222(8) -0.0001(6) -0.0007(6) 0.0069(6)
C33 0.0283(9) 0.0187(8) 0.0338(10) -0.0005(7) -0.0006(7) 0.0120(7)
C34 0.0239(9) 0.0189(8) 0.0313(9) -0.0013(7) -0.0044(7) 0.0057(7)
C35 0.0268(8) 0.0148(7) 0.0213(8) 0.0002(6) -0.0011(6) 0.0062(6)
C36 0.0282(9) 0.0182(8) 0.0333(10) -0.0026(7) -0.0011(7) 0.0111(7)
C37 0.0230(8) 0.0181(8) 0.0338(10) -0.0028(7) -0.0033(7) 0.0071(7)
C38 0.0319(9) 0.0188(8) 0.0296(9) -0.0033(7) -0.0037(7) 0.0112(7)
C39 0.0273(9) 0.0166(7) 0.0219(8) -0.0005(6) -0.0001(7) 0.0073(6)
C40 0.0284(9) 0.0163(7) 0.0230(8) -0.0018(6) -0.0003(7) 0.0071(7)
C41 0.0381(10) 0.0199(8) 0.0346(10) -0.0034(7) -0.0107(8) 0.0095(7)
C42 0.0449(12) 0.0259(9) 0.0475(12) -0.0014(8) -0.0155(9) 0.0172(9)
C43 0.0450(12) 0.0198(8) 0.0486(12) -0.0035(8) -0.0068(9) 0.0165(8)
C44 0.0269(9) 0.0171(7) 0.0244(9) -0.0023(6) 0.0001(7) 0.0067(7)
C62 0.0754(19) 0.0468(14) 0.0635(17) 0.0026(12) 0.0053(14) 0.0292(13)
N1 0.0241(7) 0.0152(6) 0.0275(8) -0.0020(5) 0.0026(6) 0.0051(5)
N2 0.0261(7) 0.0188(7) 0.0325(8) -0.0053(6) 0.0030(6) 0.0085(6)
N3 0.0235(7) 0.0155(6) 0.0298(8) -0.0051(6) -0.0054(6) 0.0050(5)
N4 0.0358(8) 0.0166(6) 0.0268(8) -0.0012(6) -0.0003(6) 0.0116(6)
N5 0.0263(7) 0.0135(6) 0.0246(7) -0.0009(5) 0.0012(6) 0.0065(5)
N6 0.0285(7) 0.0180(6) 0.0219(7) -0.0012(5) 0.0001(6) 0.0093(6)
N7 0.0290(8) 0.0191(7) 0.0289(8) -0.0076(6) -0.0083(6) 0.0083(6)
N8 0.0346(8) 0.0174(7) 0.0369(9) -0.0052(6) -0.0029(7) 0.0103(6)
Zn1 0.02602(11) 0.01339(9) 0.02431(11) -0.00326(7) 0.00023(8) 0.00566(7)
C45 0.0364(10) 0.0283(9) 0.0320(10) 0.0040(8) -0.0053(8) 0.0087(8)
C46 0.0426(11) 0.0366(10) 0.0375(11) 0.0030(9) 0.0104(9) 0.0155(9)
C47 0.0487(13) 0.0377(11) 0.0440(12) 0.0158(9) 0.0194(10) 0.0117(10)
C48 0.0384(11) 0.0325(10) 0.0533(13) 0.0156(9) 0.0051(9) 0.0162(9)
C49 0.0266(10) 0.0425(11) 0.0575(14) 0.0098(10) 0.0053(9) 0.0161(9)
C50 0.0269(10) 0.0362(10) 0.0462(12) 0.0117(9) 0.0033(9) 0.0032(8)
C57 0.0529(14) 0.0691(16) 0.0466(14) 0.0080(12) 0.0074(11) 0.0314(13)
C58 0.0458(13) 0.0472(13) 0.0407(12) 0.0085(10) -0.0017(10) 0.0106(10)
C59 0.0594(15) 0.0441(12) 0.0383(12) 0.0025(10) 0.0043(10) 0.0203(11)
C60 0.0509(14) 0.0553(14) 0.0440(13) 0.0063(11) 0.0134(11) 0.0195(11)
C61 0.0584(15) 0.0440(13) 0.0594(16) 0.0100(12) 0.0114(12) 0.0089(11)
C51 0.0636(15) 0.0363(11) 0.0366(11) 0.0007(9) -0.0003(10) 0.0257(11)
C52 0.0604(14) 0.0481(12) 0.0467(13) 0.0211(10) 0.0201(11) 0.0382(11)
C53 0.0438(12) 0.0448(12) 0.0564(14) 0.0191(11) 0.0007(10) 0.0251(10)
C54 0.0610(15) 0.0420(11) 0.0350(11) 0.0040(9) -0.0048(10) 0.0281(11)
C55 0.0549(14) 0.0465(12) 0.0439(13) 0.0104(10) 0.0151(11) 0.0286(11)
C56 0.0407(12) 0.0395(11) 0.0551(14) 0.0055(10) 0.0016(10) 0.0153(10)

loop_
_atom_type_symbol
_atom_type_description
_atom_type_scat_dispersion_real
_atom_type_scat_dispersion_imag
_atom_type_scat_source
C C 0.0033 0.0016 'International Tables Vol C Tables 4.2.6.8 and 6.1.1.4'
H H 0.0000 0.0000 'International Tables Vol C Tables 4.2.6.8 and 6.1.1.4'
N N 0.0061 0.0033 'International Tables Vol C Tables 4.2.6.8 and 6.1.1.4'
Zn Zn 0.2839 1.4301 'International Tables Vol C Tables 4.2.6.8 and 6.1.1.4'

loop_
_geom_angle_atom_site_label_1
_geom_angle_atom_site_label_2
_geom_angle_atom_site_label_3
_geom_angle
N1 C1 C2 111.90(15)
N1 C1 H1 124.0
C2 C1 H1 124.0
C3 C2 C1 106.06(16)
C3 C2 H2 127.0
C1 C2 H2 127.0
C2 C3 C4 107.56(15)
C2 C3 H3 126.2
C4 C3 H3 126.2
C5 C4 N1 124.69(14)
C5 C4 C3 127.13(14)
N1 C4 C3 108.16(14)
C4 C5 C6 127.01(14)
C4 C5 C10 116.23(14)
C6 C5 C10 116.76(14)
N2 C6 C5 124.73(14)
N2 C6 C7 108.15(15)
C5 C6 C7 127.11(15)
C8 C7 C6 107.83(16)
C8 C7 H7 126.1
C6 C7 H7 126.1
C7 C8 C9 105.89(17)
C7 C8 H8 127.1
C9 C8 H8 127.1
N2 C9 C8 111.79(17)
N2 C9 H9 124.1
C8 C9 H9 124.1
C11 C10 C15 118.77(14)
C11 C10 C5 119.58(15)
C15 C10 C5 121.65(15)
C10 C11 C12 120.86(17)
C10 C11 H11 119.6
C12 C11 H11 119.6
C11 C12 C13 120.88(16)
C11 C12 H12 119.6
C13 C12 H12 119.6
C14 C13 C12 117.88(14)
C14 C13 C17 121.01(15)
C12 C13 C17 121.11(15)
C15 C14 C13 121.26(16)
C15 C14 H14 119.4
C13 C14 H14 119.4
C10 C15 C14 120.31(15)
C10 C15 H15 119.8
C14 C15 H15 119.8
C17 C16 N3 110.92(15)
C17 C16 H16 124.5
N3 C16 H16 124.5
C16 C17 C18 106.06(14)
C16 C17 C13 125.99(15)
C18 C17 C13 127.94(15)
C19 C18 C22 116.20(15)
C19 C18 C17 137.51(15)
C22 C18 C17 106.25(14)
C20 C19 C18 117.97(16)
C20 C19 H19 121.0
C18 C19 H19 121.0
C19 C20 C21 120.50(17)
C19 C20 H20 119.7
C21 C20 H20 119.8
N4 C21 C20 124.05(16)
N4 C21 H21 118.0
C20 C21 H21 118.0
N4 C22 N3 124.74(14)
N4 C22 C18 126.80(16)
N3 C22 C18 108.44(14)
N5 C23 C24 111.77(14)
N5 C23 H23 124.1
C24 C23 H23 124.1
C25 C24 C23 106.13(15)
C25 C24 H24 126.9
C23 C24 H24 126.9
C24 C25 C26 107.42(15)
C24 C25 H25 126.3
C26 C25 H25 126.3
N5 C26 C27 124.13(15)
N5 C26 C25 108.34(14)
C27 C26 C25 127.42(14)
C28 C27 C26 127.74(14)
C28 C27 C32 116.17(14)
C26 C27 C32 116.09(14)
N6 C28 C27 124.71(14)
N6 C28 C29 107.98(14)
C27 C28 C29 127.13(14)
C30 C29 C28 107.66(15)
C30 C29 H29 126.2
C28 C29 H29 126.2
C29 C30 C31 106.03(15)
C29 C30 H30 127.0
C31 C30 H30 127.0
N6 C31 C30 111.75(15)
N6 C31 H31 124.1
C30 C31 H31 124.1
C37 C32 C33 118.66(14)
C37 C32 C27 120.08(15)
C33 C32 C27 121.25(14)
C34 C33 C32 120.68(16)
C34 C33 H33 119.7
C32 C33 H33 119.7
C33 C34 C35 120.94(16)
C33 C34 H34 119.5
C35 C34 H34 119.5
C36 C35 C34 117.94(14)
C36 C35 C39 120.94(15)
C34 C35 C39 121.11(15)
C37 C36 C35 120.99(16)
C37 C36 H36 119.5
C35 C36 H36 119.5
C36 C37 C32 120.74(16)
C36 C37 H37 119.6
C32 C37 H37 119.6
C39 C38 N7 110.88(15)
C39 C38 H38 124.6
N7 C38 H38 124.6
C38 C39 C40 105.89(14)
C38 C39 C35 126.73(16)
C40 C39 C35 127.37(15)
C41 C40 C44 116.61(15)
C41 C40 C39 137.09(15)
C44 C40 C39 106.26(15)
C42 C41 C40 117.77(16)
C42 C41 H41 121.1
C40 C41 H41 121.1
C41 C42 C43 120.23(18)
C41 C42 H42 119.9
C43 C42 H42 119.9
N8 C43 C42 124.56(17)
N8 C43 H43 117.7
C42 C43 H43 117.7
N8 C44 N7 124.95(15)
N8 C44 C40 126.47(16)
N7 C44 C40 108.57(14)
C61 C62 C57 120.0(2)
C61 C62 H62 120.0
C57 C62 H62 120.0
C1 N1 C4 106.32(13)
C1 N1 Zn1 129.29(11)
C4 N1 Zn1 124.28(11)
C9 N2 C6 106.33(14)
C9 N2 Zn1 128.97(12)
C6 N2 Zn1 124.25(11)
C22 N3 C16 108.31(13)
C22 N3 H3A 125.8
C16 N3 H3A 125.8
C22 N4 C21 114.48(14)
C23 N5 C26 106.32(13)
C23 N5 Zn1 129.14(11)
C26 N5 Zn1 124.44(11)
C31 N6 C28 106.57(13)
C31 N6 Zn1 129.32(11)
C28 N6 Zn1 124.03(11)
C44 N7 C38 108.38(14)
C44 N7 H7A 125.8
C38 N7 H7A 125.8
C43 N8 C44 114.24(15)
N2 Zn1 N1 94.83(6)
N2 Zn1 N6 127.48(6)
N1 Zn1 N6 109.71(6)
N2 Zn1 N5 106.78(6)
N1 Zn1 N5 126.50(6)
N6 Zn1 N5 94.91(5)
C50 C45 C46 119.88(18)
C50 C45 H45 120.1
C46 C45 H45 120.1
C45 C46 C47 119.90(19)
C45 C46 H46 120.0
C47 C46 H46 120.0
C48 C47 C46 120.10(18)
C48 C47 H47 119.9
C46 C47 H47 119.9
C47 C48 C49 119.95(19)
C47 C48 H48 120.0
C49 C48 H48 120.0
C48 C49 C50 120.1(2)
C48 C49 H49 120.0
C50 C49 H49 120.0
C45 C50 C49 120.08(18)
C45 C50 H50 120.0
C49 C50 H50 120.0
C58 C57 C62 119.6(2)
C58 C57 H57 120.2
C62 C57 H57 120.2
C59 C58 C57 120.1(2)
C59 C58 H58 120.0
C57 C58 H58 120.0
C60 C59 C58 120.3(2)
C60 C59 H59 119.8
C58 C59 H59 119.8
C61 C60 C59 120.3(2)
C61 C60 H60 119.9
C59 C60 H60 119.9
C60 C61 C62 119.8(2)
C60 C61 H61 120.1
C62 C61 H61 120.1
C52 C51 C56 119.6(2)
C52 C51 H51 120.2
C56 C51 H51 120.2
C51 C52 C53 120.3(2)
C51 C52 H52 119.8
C53 C52 H52 119.8
C52 C53 C54 119.6(2)
C52 C53 H53 120.2
C54 C53 H53 120.2
C55 C54 C53 120.3(2)
C55 C54 H54 119.9
C53 C54 H54 119.9
C54 C55 C56 120.0(2)
C54 C55 H55 120.0
C56 C55 H55 120.0
C55 C56 C51 120.1(2)
C55 C56 H56 119.9
C51 C56 H56 119.9

loop_
_geom_bond_atom_site_label_1
_geom_bond_atom_site_label_2
_geom_bond_distance
C1 N1 1.335(2)
C1 C2 1.404(3)
C1 H1 0.9300
C2 C3 1.370(2)
C2 H2 0.9300
C3 C4 1.420(2)
C3 H3 0.9300
C4 C5 1.398(2)
C4 N1 1.3979(19)
C5 C6 1.402(2)
C5 C10 1.501(2)
C6 N2 1.394(2)
C6 C7 1.413(2)
C7 C8 1.366(3)
C7 H7 0.9300
C8 C9 1.403(3)
C8 H8 0.9300
C9 N2 1.333(2)
C9 H9 0.9300
C10 C11 1.384(2)
C10 C15 1.390(2)
C11 C12 1.389(2)
C11 H11 0.9300
C12 C13 1.394(2)
C12 H12 0.9300
C13 C14 1.393(2)
C13 C17 1.474(2)
C14 C15 1.390(2)
C14 H14 0.9300
C15 H15 0.9300
C16 C17 1.366(2)
C16 N3 1.377(2)
C16 H16 0.9300
C17 C18 1.445(2)
C18 C19 1.392(2)
C18 C22 1.422(2)
C19 C20 1.383(2)
C19 H19 0.9300
C20 C21 1.390(3)
C20 H20 0.9300
C21 N4 1.337(2)
C21 H21 0.9300
C22 N4 1.335(2)
C22 N3 1.364(2)
C23 N5 1.332(2)
C23 C24 1.406(2)
C23 H23 0.9300
C24 C25 1.370(2)
C24 H24 0.9300
C25 C26 1.418(2)
C25 H25 0.9300
C26 N5 1.3977(19)
C26 C27 1.405(2)
C27 C28 1.401(2)
C27 C32 1.501(2)
C28 N6 1.397(2)
C28 C29 1.422(2)
C29 C30 1.369(2)
C29 H29 0.9300
C30 C31 1.407(2)
C30 H30 0.9300
C31 N6 1.334(2)
C31 H31 0.9300
C32 C37 1.388(2)
C32 C33 1.389(2)
C33 C34 1.389(2)
C33 H33 0.9300
C34 C35 1.396(2)
C34 H34 0.9300
C35 C36 1.395(2)
C35 C39 1.477(2)
C36 C37 1.387(2)
C36 H36 0.9300
C37 H37 0.9300
C38 C39 1.370(2)
C38 N7 1.374(2)
C38 H38 0.9300
C39 C40 1.443(2)
C40 C41 1.391(3)
C40 C44 1.421(2)
C41 C42 1.383(2)
C41 H41 0.9300
C42 C43 1.391(3)
C42 H42 0.9300
C43 N8 1.333(2)
C43 H43 0.9300
C44 N8 1.339(2)
C44 N7 1.358(2)
C62 C61 1.380(4)
C62 C57 1.384(4)
C62 H62 0.9300
N1 Zn1 1.9736(13)
N2 Zn1 1.9731(14)
N3 H3A 0.8600
N5 Zn1 1.9837(14)
N6 Zn1 1.9823(13)
N7 H7A 0.8600
C45 C50 1.376(3)
C45 C46 1.379(3)
C45 H45 0.9300
C46 C47 1.383(3)
C46 H46 0.9300
C47 C48 1.374(3)
C47 H47 0.9300
C48 C49 1.376(3)
C48 H48 0.9300
C49 C50 1.380(3)
C49 H49 0.9300
C50 H50 0.9300
C57 C58 1.372(3)
C57 H57 0.9300
C58 C59 1.371(3)
C58 H58 0.9300
C59 C60 1.368(3)
C59 H59 0.9300
C60 C61 1.367(3)
C60 H60 0.9300
C61 H61 0.9300
C51 C52 1.378(3)
C51 C56 1.379(3)
C51 H51 0.9300
C52 C53 1.378(3)
C52 H52 0.9300
C53 C54 1.378(3)
C53 H53 0.9300
C54 C55 1.370(3)
C54 H54 0.9300
C55 C56 1.377(3)
C55 H55 0.9300
C56 H56 0.9300
